data_4344364
loop_
_publ_author_name
'Collins, B.T.'
'Tsai, P.-P.'
'Fine, S.M.'
'Potenza, J.A.'
'Greenblatt, M.'

_publ_section_title
;
 Crystallographic and magnetic studies of an unusual Mo3 O13 cluster
 compound, Na2 In2 Mo5 O16
;
_journal_name_full 'Inorganic Chemistry'
_journal_page_first 2444
_journal_page_last 2447
_journal_volume 28
_journal_year 1989
_chemical_formula_sum 'In2 Mo5 Na2 O16'
_chemical_name_systematic 'Na2 In2 (Mo3 O8) (Mo O4)2'
_space_group_IT_number 156
_symmetry_space_group_name_Hall 'P 3 -2"'
_symmetry_space_group_name_H-M 'P 3 m 1'
_cell_angle_alpha 90
_cell_angle_beta 90
_cell_angle_gamma 120
_cell_formula_units_Z 1
_cell_length_a 5.7856
_cell_length_b 5.7856
_cell_length_c 11.266
_cell_volume 326.586
_citation_journal_id_ASTM INOCAJ
_cod_data_source_file Collins_INOCAJ_1989_981.cif
_cod_data_source_block In2Mo5Na2O16
_cod_original_cell_volume 326.5857
_cod_database_code 4344364

loop_
_symmetry_equiv_pos_as_xyz
x,y,z
-y,x-y,z
-x+y,-x,z
-y,-x,z
x,x-y,z
-x+y,y,z

loop_
_atom_site_label
_atom_site_type_symbol
_atom_site_fract_x
_atom_site_fract_y
_atom_site_fract_z
_atom_site_occupancy
_atom_site_U_iso_or_equiv
Na1 Na+1 0 0 -0.001 1 0.0
O3 O-2 0.6667 0.3333 0.972 1 0.0
Na3 Na+1 0.6667 0.3333 0.771 0.42 0.0
In2 In+3 0 0 -0.29369 1 0.0
O1 O-2 0.342 0.171 0.5988 1 0.0
Mo2 Mo+6 0.3333 0.6667 -0.1274 1 0.0
O7 O-2 0.3333 0.6667 0.022 1 0.0
O5 O-2 0.1753 0.3506 0.3967 1 0.0
O8 O-2 0.6667 0.3333 0.365 1 0.0
Mo3 Mo+4 0.51592 -0.51592 -0.50791 1 0.0
O2 O-2 0.1619 0.3238 0.8289 1 0.0
Mo1 Mo+6 0.6667 0.3333 0.1257 1 0.0
Na2 Na+1 0.3333 0.6667 0.227 0.62 0.0
In1 In+3 0 0 0.292 1 0.0
O4 O-2 0.3333 0.6667 0.5789 1 0.0
O6 O-2 0.324 0.162 0.166 1 0.0
